data_4515084
loop_
_publ_author_name
'Sherstobitova, Tatiana'
'Maryunina, Kseniya'
'Tolstikov, Svyatoslav'
'Letyagin, Gleb'
'Romanenko, Galina'
'Nishihara, Sadafumi'
'Inoue, Katsuya'

_publ_section_title
;
 Ligand Structure Effects on Molecular Assembly and Magnetic Properties of
 Copper(II) Complexes with 3-Pyridyl-Substituted Nitronyl Nitroxide
 Derivatives
;
_journal_issue 17
_journal_name_full 'ACS Omega'
_journal_page_first 17160
_journal_paper_doi 10.1021/acsomega.9b01575
_journal_volume 4
_journal_year 2019
_chemical_formula_sum 'C13 H18 N3 O2'
_chemical_formula_weight 248.30
_space_group_crystal_system triclinic
_space_group_IT_number 2
_space_group_name_Hall '-P 1'
_space_group_name_H-M_alt 'P -1'
_symmetry_space_group_name_Hall '-P 1'
_symmetry_space_group_name_H-M 'P -1'
_atom_sites_solution_hydrogens geom
_audit_creation_method SHELXL-2018/3
_cell_angle_alpha 102.443(3)
_cell_angle_beta 98.834(3)
_cell_angle_gamma 114.216(2)
_cell_formula_units_Z 4
_cell_length_a 10.5314(6)
_cell_length_b 10.6302(6)
_cell_length_c 13.7164(8)
_cell_measurement_reflns_used 9920
_cell_measurement_temperature 296(2)
_cell_measurement_theta_max 28.25
_cell_measurement_theta_min 2.83
_cell_volume 1316.11(14)
_computing_cell_refinement 'Bruker SAINT'
_computing_data_collection 'Bruker APEX2'
_computing_data_reduction 'Bruker SAINT'
_computing_molecular_graphics 'Bruker SHELXTL'
_computing_publication_material 'Bruker SHELXTL'
_computing_structure_refinement 'SHELXL-2018/3 (Sheldrick, 2018)'
_computing_structure_solution 'SHELXT 2014/5 (Sheldrick, 2014)'
_diffrn_ambient_temperature 296(2)
_diffrn_measured_fraction_theta_full 0.993
_diffrn_measured_fraction_theta_max 0.978
_diffrn_measurement_device_type 'Bruker APEX-II CCD'
_diffrn_measurement_method '\f and \w scans'
_diffrn_radiation_type MoK\a
_diffrn_radiation_wavelength 0.71073
_diffrn_reflns_av_R_equivalents 0.0511
_diffrn_reflns_av_unetI/netI 0.0448
_diffrn_reflns_Laue_measured_fraction_full 0.993
_diffrn_reflns_Laue_measured_fraction_max 0.978
_diffrn_reflns_limit_h_max 13
_diffrn_reflns_limit_h_min -13
_diffrn_reflns_limit_k_max 14
_diffrn_reflns_limit_k_min -14
_diffrn_reflns_limit_l_max 18
_diffrn_reflns_limit_l_min -18
_diffrn_reflns_number 24993
_diffrn_reflns_point_group_measured_fraction_full 0.993
_diffrn_reflns_point_group_measured_fraction_max 0.978
_diffrn_reflns_theta_full 25.242
_diffrn_reflns_theta_max 28.306
_diffrn_reflns_theta_min 2.833
_exptl_absorpt_coefficient_mu 0.086
_exptl_absorpt_correction_T_max 0.991
_exptl_absorpt_correction_T_min 0.939
_exptl_absorpt_correction_type multi-scan
_exptl_absorpt_process_details 'SADABS (Sheldrick, 2008)'
_exptl_crystal_colour blue
_exptl_crystal_density_diffrn 1.253
_exptl_crystal_description prism
_exptl_crystal_F_000 532
_exptl_crystal_size_max 0.740
_exptl_crystal_size_mid 0.700
_exptl_crystal_size_min 0.100
_exptl_transmission_factor_max 0.7457
_exptl_transmission_factor_min 0.5749
_refine_diff_density_max 0.362
_refine_diff_density_min -0.391
_refine_diff_density_rms 0.059
_refine_ls_extinction_method none
_refine_ls_goodness_of_fit_ref 1.034
_refine_ls_hydrogen_treatment constr
_refine_ls_matrix_type full
_refine_ls_number_parameters 325
_refine_ls_number_reflns 6417
_refine_ls_number_restraints 0
_refine_ls_restrained_S_all 1.034
_refine_ls_R_factor_all 0.1164
_refine_ls_R_factor_gt 0.0749
_refine_ls_shift/su_max 0.000
_refine_ls_shift/su_mean 0.000
_refine_ls_structure_factor_coef Fsqd
_refine_ls_weighting_details 'w=1/[\s^2^(Fo^2^)+(0.0888P)^2^+0.9627P] where P=(Fo^2^+2Fc^2^)/3'
_refine_ls_weighting_scheme calc
_refine_ls_wR_factor_gt 0.1840
_refine_ls_wR_factor_ref 0.2198
_reflns_Friedel_coverage 0.000
_reflns_number_gt 4088
_reflns_number_total 6417
_reflns_threshold_expression 'I > 2\s(I)'
_cod_data_source_file 1916610.cif
_cod_data_source_block xxx
_cod_original_cell_volume 1316.11(13)
_cod_database_code 4515084
_shelx_shelxl_version_number 2018/3
_shelx_space_group_comment
; 
The symmetry employed for this shelxl refinement is uniquely defined 
by the following loop, which should always be used as a source of 
symmetry information in preference to the above space-group names. 
They are only intended as comments. 
;
_shelx_estimated_absorpt_t_min 0.939
_shelx_estimated_absorpt_t_max 0.991

loop_
_space_group_symop_operation_xyz
'x, y, z'
'-x, -y, -z'

loop_
_atom_site_label
_atom_site_type_symbol
_atom_site_fract_x
_atom_site_fract_y
_atom_site_fract_z
_atom_site_U_iso_or_equiv
_atom_site_adp_type
_atom_site_occupancy
_atom_site_site_symmetry_order
_atom_site_calc_flag
_atom_site_refinement_flags_posn
_atom_site_refinement_flags_adp
O1S O -0.0107(3) 0.4075(2) 0.28889(19) 0.0735(7) Uani 1 1 d . .
N1S N 0.0430(2) 0.5417(2) 0.29732(16) 0.0445(5) Uani 1 1 d . .
C1S C 0.1496(3) 0.6052(3) 0.23859(18) 0.0434(5) Uani 1 1 d . .
C2S C 0.0624(4) 0.5520(4) 0.1255(2) 0.0733(9) Uani 1 1 d . .
H2SA H 0.125791 0.589714 0.084258 0.110 Uiso 1 1 calc R U
H2SB H 0.016566 0.447912 0.101080 0.110 Uiso 1 1 calc R U
H2SC H -0.010061 0.584794 0.120125 0.110 Uiso 1 1 calc R U
C3S C 0.2642(3) 0.5538(3) 0.2481(2) 0.0554(7) Uani 1 1 d . .
H3SA H 0.331031 0.595635 0.210126 0.083 Uiso 1 1 calc R U
H3SB H 0.315084 0.583215 0.319892 0.083 Uiso 1 1 calc R U
H3SC H 0.218939 0.449992 0.220479 0.083 Uiso 1 1 calc R U
C4S C 0.2057(3) 0.7697(3) 0.2908(2) 0.0441(5) Uani 1 1 d . .
C5S C 0.3346(3) 0.8349(3) 0.3868(2) 0.0587(7) Uani 1 1 d . .
H5SA H 0.418930 0.839791 0.365827 0.088 Uiso 1 1 calc R U
H5SB H 0.351943 0.930756 0.423378 0.088 Uiso 1 1 calc R U
H5SC H 0.313778 0.775140 0.431461 0.088 Uiso 1 1 calc R U
C6S C 0.2352(4) 0.8626(4) 0.2195(3) 0.0699(9) Uani 1 1 d . .
H6SA H 0.315615 0.863378 0.194327 0.105 Uiso 1 1 calc R U
H6SB H 0.151143 0.823518 0.161932 0.105 Uiso 1 1 calc R U
H6SC H 0.257535 0.959803 0.256886 0.105 Uiso 1 1 calc R U
N2S N 0.0799(2) 0.7666(2) 0.33139(17) 0.0445(5) Uani 1 1 d . .
O2S O 0.0672(2) 0.8821(2) 0.3613(2) 0.0745(7) Uani 1 1 d . .
C7S C -0.0003(2) 0.6370(2) 0.34321(18) 0.0389(5) Uani 1 1 d . .
C8S C -0.1117(2) 0.6068(2) 0.39899(17) 0.0373(5) Uani 1 1 d . .
C9S C -0.1637(3) 0.4810(3) 0.4283(2) 0.0511(6) Uani 1 1 d . .
H9SA H -0.128943 0.414615 0.408630 0.061 Uiso 1 1 calc R U
N3S N -0.2610(3) 0.4510(3) 0.4832(2) 0.0624(6) Uani 1 1 d . .
C10S C -0.3095(3) 0.5475(3) 0.5099(2) 0.0539(7) Uani 1 1 d . .
H10A H -0.376438 0.527741 0.548629 0.065 Uiso 1 1 calc R U
C11S C -0.2684(3) 0.6738(3) 0.48443(18) 0.0437(5) Uani 1 1 d . .
C12S C -0.3305(3) 0.7759(3) 0.5162(3) 0.0637(8) Uani 1 1 d . .
H12A H -0.288822 0.857609 0.491481 0.095 Uiso 1 1 calc R U
H12B H -0.433442 0.726471 0.486867 0.095 Uiso 1 1 calc R U
H12C H -0.308715 0.808777 0.590442 0.095 Uiso 1 1 calc R U
C13S C -0.1672(2) 0.7034(3) 0.42789(18) 0.0403(5) Uani 1 1 d . .
H13A H -0.136247 0.787917 0.409182 0.048 Uiso 1 1 calc R U
O1R O 0.8925(3) 0.8229(2) 0.0471(2) 0.1051(11) Uani 1 1 d . .
N1R N 0.8289(3) 0.8596(2) 0.11156(18) 0.0549(6) Uani 1 1 d . .
C1R C 0.8639(3) 1.0161(3) 0.1532(2) 0.0466(6) Uani 1 1 d . .
C2R C 0.8164(4) 1.0633(4) 0.0636(3) 0.0750(9) Uani 1 1 d . .
H2RA H 0.837848 1.163306 0.088620 0.112 Uiso 1 1 calc R U
H2RB H 0.867078 1.051544 0.012628 0.112 Uiso 1 1 calc R U
H2RC H 0.714188 1.004837 0.032903 0.112 Uiso 1 1 calc R U
C3R C 1.0278(3) 1.1032(3) 0.1967(3) 0.0696(9) Uani 1 1 d . .
H3RA H 1.053764 1.204131 0.224042 0.104 Uiso 1 1 calc R U
H3RB H 1.059682 1.070279 0.251000 0.104 Uiso 1 1 calc R U
H3RC H 1.073122 1.089905 0.142384 0.104 Uiso 1 1 calc R U
C4R C 0.7769(3) 1.0116(2) 0.23591(19) 0.0425(5) Uani 1 1 d . .
C5R C 0.8697(3) 1.0795(3) 0.3482(2) 0.0627(8) Uani 1 1 d . .
H5RA H 0.924587 1.182340 0.362556 0.094 Uiso 1 1 calc R U
H5RB H 0.808385 1.060655 0.393869 0.094 Uiso 1 1 calc R U
H5RC H 0.934520 1.038298 0.358849 0.094 Uiso 1 1 calc R U
C6R C 0.6691(4) 1.0710(4) 0.2208(3) 0.0673(8) Uani 1 1 d . .
H6RA H 0.720096 1.173504 0.231897 0.101 Uiso 1 1 calc R U
H6RB H 0.606415 1.023794 0.151480 0.101 Uiso 1 1 calc R U
H6RC H 0.612453 1.053431 0.269538 0.101 Uiso 1 1 calc R U
N2R N 0.6941(2) 0.8518(2) 0.21813(16) 0.0460(5) Uani 1 1 d . .
O2R O 0.6010(3) 0.8054(2) 0.2675(2) 0.0838(8) Uani 1 1 d . .
C7R C 0.7301(2) 0.7711(2) 0.14885(18) 0.0405(5) Uani 1 1 d . .
C8R C 0.6743(2) 0.6136(2) 0.12152(17) 0.0387(5) Uani 1 1 d . .
C9R C 0.6979(3) 0.5364(3) 0.0354(2) 0.0511(6) Uani 1 1 d . .
H9RA H 0.748237 0.587620 -0.004792 0.061 Uiso 1 1 calc R U
N3R N 0.6519(3) 0.3937(3) 0.00826(19) 0.0622(6) Uani 1 1 d . .
C10R C 0.5789(3) 0.3227(3) 0.0661(2) 0.0548(7) Uani 1 1 d . .
H10B H 0.547792 0.223248 0.047985 0.066 Uiso 1 1 calc R U
C11R C 0.5455(3) 0.3854(3) 0.1512(2) 0.0482(6) Uani 1 1 d . .
C12R C 0.4589(4) 0.2962(3) 0.2114(3) 0.0725(9) Uani 1 1 d . .
H12D H 0.446864 0.358364 0.267327 0.109 Uiso 1 1 calc R U
H12E H 0.365672 0.225009 0.166243 0.109 Uiso 1 1 calc R U
H12F H 0.508948 0.248293 0.238947 0.109 Uiso 1 1 calc R U
C13R C 0.5957(3) 0.5345(3) 0.17876(19) 0.0436(5) Uani 1 1 d . .
H13B H 0.576536 0.581548 0.235775 0.052 Uiso 1 1 calc R U

loop_
_atom_site_aniso_label
_atom_site_aniso_U_11
_atom_site_aniso_U_22
_atom_site_aniso_U_33
_atom_site_aniso_U_23
_atom_site_aniso_U_13
_atom_site_aniso_U_12
O1S 0.0819(15) 0.0359(10) 0.1035(17) 0.0145(10) 0.0475(13) 0.0235(10)
N1S 0.0459(11) 0.0357(10) 0.0487(12) 0.0077(8) 0.0161(9) 0.0172(9)
C1S 0.0423(12) 0.0474(13) 0.0378(12) 0.0082(10) 0.0113(10) 0.0203(11)
C2S 0.0646(19) 0.100(3) 0.0382(15) 0.0038(15) 0.0032(13) 0.0340(18)
C3S 0.0587(16) 0.0513(15) 0.0682(18) 0.0180(13) 0.0265(14) 0.0333(13)
C4S 0.0427(13) 0.0468(13) 0.0521(14) 0.0204(11) 0.0195(11) 0.0244(11)
C5S 0.0457(14) 0.0525(15) 0.0668(18) 0.0056(13) 0.0097(13) 0.0204(12)
C6S 0.075(2) 0.080(2) 0.090(2) 0.0550(19) 0.0473(18) 0.0456(18)
N2S 0.0442(11) 0.0431(11) 0.0563(13) 0.0204(9) 0.0215(10) 0.0243(9)
O2S 0.0782(14) 0.0516(11) 0.128(2) 0.0429(12) 0.0631(14) 0.0418(11)
C7S 0.0377(11) 0.0383(11) 0.0386(12) 0.0089(9) 0.0084(9) 0.0176(9)
C8S 0.0333(11) 0.0377(11) 0.0343(11) 0.0077(9) 0.0040(9) 0.0136(9)
C9S 0.0491(14) 0.0502(14) 0.0645(17) 0.0249(13) 0.0203(13) 0.0273(12)
N3S 0.0611(14) 0.0648(15) 0.0825(17) 0.0440(13) 0.0369(13) 0.0322(12)
C10S 0.0427(14) 0.0661(17) 0.0618(17) 0.0308(14) 0.0230(12) 0.0249(13)
C11S 0.0368(12) 0.0480(13) 0.0394(12) 0.0077(10) 0.0065(10) 0.0173(10)
C12S 0.0613(17) 0.0609(17) 0.076(2) 0.0169(15) 0.0348(16) 0.0316(14)
C13S 0.0390(12) 0.0390(12) 0.0408(12) 0.0119(9) 0.0107(10) 0.0162(10)
O1R 0.134(2) 0.0558(13) 0.133(2) 0.0185(14) 0.106(2) 0.0325(14)
N1R 0.0611(14) 0.0404(11) 0.0629(14) 0.0106(10) 0.0346(12) 0.0196(10)
C1R 0.0460(13) 0.0371(12) 0.0554(15) 0.0125(11) 0.0180(11) 0.0172(10)
C2R 0.088(2) 0.084(2) 0.069(2) 0.0395(18) 0.0321(19) 0.042(2)
C3R 0.0463(15) 0.0596(18) 0.091(2) 0.0105(16) 0.0233(16) 0.0182(13)
C4R 0.0418(12) 0.0347(11) 0.0486(13) 0.0102(10) 0.0119(10) 0.0169(10)
C5R 0.0668(18) 0.0553(16) 0.0486(16) 0.0061(13) 0.0078(14) 0.0195(14)
C6R 0.0697(19) 0.0671(19) 0.084(2) 0.0247(16) 0.0292(17) 0.0456(16)
N2R 0.0445(11) 0.0364(10) 0.0540(12) 0.0086(9) 0.0216(10) 0.0156(9)
O2R 0.0931(17) 0.0525(12) 0.1092(19) 0.0184(12) 0.0740(15) 0.0238(11)
C7R 0.0359(11) 0.0399(12) 0.0426(12) 0.0091(10) 0.0105(10) 0.0163(10)
C8R 0.0348(11) 0.0371(11) 0.0387(12) 0.0062(9) 0.0046(9) 0.0160(9)
C9R 0.0549(15) 0.0448(14) 0.0490(14) 0.0069(11) 0.0159(12) 0.0219(12)
N3R 0.0709(16) 0.0467(13) 0.0610(15) 0.0032(11) 0.0163(13) 0.0268(12)
C10R 0.0572(16) 0.0379(13) 0.0600(17) 0.0070(12) 0.0066(13) 0.0202(12)
C11R 0.0435(13) 0.0416(13) 0.0543(15) 0.0144(11) 0.0043(11) 0.0180(11)
C12R 0.079(2) 0.0512(17) 0.091(2) 0.0327(16) 0.0311(19) 0.0250(16)
C13R 0.0418(12) 0.0401(12) 0.0429(13) 0.0081(10) 0.0064(10) 0.0174(10)

loop_
_atom_type_symbol
_atom_type_description
_atom_type_scat_dispersion_real
_atom_type_scat_dispersion_imag
_atom_type_scat_source
C C 0.0033 0.0016 'International Tables Vol C Tables 4.2.6.8 and 6.1.1.4'
H H 0.0000 0.0000 'International Tables Vol C Tables 4.2.6.8 and 6.1.1.4'
N N 0.0061 0.0033 'International Tables Vol C Tables 4.2.6.8 and 6.1.1.4'
O O 0.0106 0.0060 'International Tables Vol C Tables 4.2.6.8 and 6.1.1.4'

loop_
_geom_angle_atom_site_label_1
_geom_angle_atom_site_label_2
_geom_angle_atom_site_label_3
_geom_angle
O1S N1S C7S 126.8(2)
O1S N1S C1S 120.62(19)
C7S N1S C1S 111.86(19)
N1S C1S C3S 110.9(2)
N1S C1S C2S 106.0(2)
C3S C1S C2S 110.0(2)
N1S C1S C4S 101.08(17)
C3S C1S C4S 115.0(2)
C2S C1S C4S 113.3(2)
C1S C2S H2SA 109.5
C1S C2S H2SB 109.5
H2SA C2S H2SB 109.5
C1S C2S H2SC 109.5
H2SA C2S H2SC 109.5
H2SB C2S H2SC 109.5
C1S C3S H3SA 109.5
C1S C3S H3SB 109.5
H3SA C3S H3SB 109.5
C1S C3S H3SC 109.5
H3SA C3S H3SC 109.5
H3SB C3S H3SC 109.5
N2S C4S C6S 110.5(2)
N2S C4S C5S 105.5(2)
C6S C4S C5S 110.6(2)
N2S C4S C1S 100.06(18)
C6S C4S C1S 115.7(2)
C5S C4S C1S 113.4(2)
C4S C5S H5SA 109.5
C4S C5S H5SB 109.5
H5SA C5S H5SB 109.5
C4S C5S H5SC 109.5
H5SA C5S H5SC 109.5
H5SB C5S H5SC 109.5
C4S C6S H6SA 109.5
C4S C6S H6SB 109.5
H6SA C6S H6SB 109.5
C4S C6S H6SC 109.5
H6SA C6S H6SC 109.5
H6SB C6S H6SC 109.5
O2S N2S C7S 126.5(2)
O2S N2S C4S 120.78(19)
C7S N2S C4S 112.17(18)
N2S C7S N1S 108.3(2)
N2S C7S C8S 125.7(2)
N1S C7S C8S 126.1(2)
C13S C8S C9S 117.2(2)
C13S C8S C7S 121.8(2)
C9S C8S C7S 120.9(2)
N3S C9S C8S 123.4(2)
N3S C9S H9SA 118.3
C8S C9S H9SA 118.3
C10S N3S C9S 117.1(2)
N3S C10S C11S 125.0(2)
N3S C10S H10A 117.5
C11S C10S H10A 117.5
C10S C11S C13S 117.2(2)
C10S C11S C12S 121.6(2)
C13S C11S C12S 121.2(2)
C11S C12S H12A 109.5
C11S C12S H12B 109.5
H12A C12S H12B 109.5
C11S C12S H12C 109.5
H12A C12S H12C 109.5
H12B C12S H12C 109.5
C11S C13S C8S 120.2(2)
C11S C13S H13A 119.9
C8S C13S H13A 119.9
O1R N1R C7R 126.5(2)
O1R N1R C1R 119.7(2)
C7R N1R C1R 113.8(2)
N1R C1R C2R 108.1(2)
N1R C1R C3R 107.4(2)
C2R C1R C3R 108.8(3)
N1R C1R C4R 101.79(18)
C2R C1R C4R 115.1(2)
C3R C1R C4R 115.0(2)
C1R C2R H2RA 109.5
C1R C2R H2RB 109.5
H2RA C2R H2RB 109.5
C1R C2R H2RC 109.5
H2RA C2R H2RC 109.5
H2RB C2R H2RC 109.5
C1R C3R H3RA 109.5
C1R C3R H3RB 109.5
H3RA C3R H3RB 109.5
C1R C3R H3RC 109.5
H3RA C3R H3RC 109.5
H3RB C3R H3RC 109.5
N2R C4R C6R 108.2(2)
N2R C4R C5R 107.1(2)
C6R C4R C5R 109.3(2)
N2R C4R C1R 101.80(18)
C6R C4R C1R 115.0(2)
C5R C4R C1R 114.7(2)
C4R C5R H5RA 109.5
C4R C5R H5RB 109.5
H5RA C5R H5RB 109.5
C4R C5R H5RC 109.5
H5RA C5R H5RC 109.5
H5RB C5R H5RC 109.5
C4R C6R H6RA 109.5
C4R C6R H6RB 109.5
H6RA C6R H6RB 109.5
C4R C6R H6RC 109.5
H6RA C6R H6RC 109.5
H6RB C6R H6RC 109.5
O2R N2R C7R 126.6(2)
O2R N2R C4R 119.69(19)
C7R N2R C4R 113.67(19)
N1R C7R N2R 108.5(2)
N1R C7R C8R 125.8(2)
N2R C7R C8R 125.6(2)
C13R C8R C9R 117.3(2)
C13R C8R C7R 121.7(2)
C9R C8R C7R 121.0(2)
N3R C9R C8R 123.5(3)
N3R C9R H9RA 118.2
C8R C9R H9RA 118.2
C10R N3R C9R 117.2(2)
N3R C10R C11R 125.0(2)
N3R C10R H10B 117.5
C11R C10R H10B 117.5
C10R C11R C13R 116.8(2)
C10R C11R C12R 121.7(2)
C13R C11R C12R 121.5(3)
C11R C12R H12D 109.5
C11R C12R H12E 109.5
H12D C12R H12E 109.5
C11R C12R H12F 109.5
H12D C12R H12F 109.5
H12E C12R H12F 109.5
C8R C13R C11R 120.2(2)
C8R C13R H13B 119.9
C11R C13R H13B 119.9

loop_
_geom_bond_atom_site_label_1
_geom_bond_atom_site_label_2
_geom_bond_distance
O1S N1S 1.271(3)
N1S C7S 1.351(3)
N1S C1S 1.502(3)
C1S C3S 1.515(3)
C1S C2S 1.525(4)
C1S C4S 1.550(3)
C2S H2SA 0.9600
C2S H2SB 0.9600
C2S H2SC 0.9600
C3S H3SA 0.9600
C3S H3SB 0.9600
C3S H3SC 0.9600
C4S N2S 1.504(3)
C4S C6S 1.512(4)
C4S C5S 1.531(4)
C5S H5SA 0.9600
C5S H5SB 0.9600
C5S H5SC 0.9600
C6S H6SA 0.9600
C6S H6SB 0.9600
C6S H6SC 0.9600
N2S O2S 1.276(3)
N2S C7S 1.350(3)
C7S C8S 1.462(3)
C8S C13S 1.393(3)
C8S C9S 1.396(3)
C9S N3S 1.339(3)
C9S H9SA 0.9300
N3S C10S 1.332(4)
C10S C11S 1.372(4)
C10S H10A 0.9300
C11S C13S 1.386(3)
C11S C12S 1.504(4)
C12S H12A 0.9600
C12S H12B 0.9600
C12S H12C 0.9600
C13S H13A 0.9300
O1R N1R 1.277(3)
N1R C7R 1.340(3)
N1R C1R 1.500(3)
C1R C2R 1.514(4)
C1R C3R 1.526(4)
C1R C4R 1.560(3)
C2R H2RA 0.9600
C2R H2RB 0.9600
C2R H2RC 0.9600
C3R H3RA 0.9600
C3R H3RB 0.9600
C3R H3RC 0.9600
C4R N2R 1.499(3)
C4R C6R 1.518(4)
C4R C5R 1.526(4)
C5R H5RA 0.9600
C5R H5RB 0.9600
C5R H5RC 0.9600
C6R H6RA 0.9600
C6R H6RB 0.9600
C6R H6RC 0.9600
N2R O2R 1.270(3)
N2R C7R 1.345(3)
C7R C8R 1.464(3)
C8R C13R 1.386(3)
C8R C9R 1.403(3)
C9R N3R 1.331(3)
C9R H9RA 0.9300
N3R C10R 1.326(4)
C10R C11R 1.384(4)
C10R H10B 0.9300
C11R C13R 1.389(3)
C11R C12R 1.507(4)
C12R H12D 0.9600
C12R H12E 0.9600
C12R H12F 0.9600
C13R H13B 0.9300
